data_7225145
loop_
_publ_author_name
'Patrascu, Andrei A.'
'Calancea, Sergiu'
'Cassaro, Rafael A. All\~ao'
'Soriano, St\'ephane'
'Madalan, Augustin M.'
'Maxim, Catalin'
'Novak, Miguel A.'
'Vaz, Maria G. F.'
'Andruh, Marius'

_publ_section_title
;
 One-dimensional coordination polymers constructed from binuclear 3d--4f
 nodes and isonicotinato spacer
;
_journal_issue 25
_journal_name_full CrystEngComm
_journal_page_first 4779
_journal_paper_doi 10.1039/C6CE00729E
_journal_volume 18
_journal_year 2016
_chemical_formula_moiety 'C35 H26 Co F12 Gd N3 O10'
_chemical_formula_sum 'C35 H26 Co F12 Gd N3 O10'
_chemical_formula_weight 1092.77
_space_group_crystal_system monoclinic
_space_group_IT_number 14
_space_group_name_Hall '-P 2yn'
_space_group_name_H-M_alt 'P 1 21/n 1'
_symmetry_space_group_name_Hall '-P 2yn'
_symmetry_space_group_name_H-M 'P 1 21/n 1'
_atom_sites_solution_hydrogens mixed
_audit_creation_method SHELXL-2014/7
_audit_update_record
;
2016-04-01 deposited with the CCDC.
2016-05-09 downloaded from the CCDC.
;
_cell_angle_alpha 90
_cell_angle_beta 91.243(3)
_cell_angle_gamma 90
_cell_formula_units_Z 4
_cell_length_a 9.2965(10)
_cell_length_b 15.3442(18)
_cell_length_c 27.151(3)
_cell_measurement_reflns_used 204
_cell_measurement_temperature 150(2)
_cell_measurement_theta_max 23.9239
_cell_measurement_theta_min 2.0467
_cell_volume 3872.1(8)
_computing_structure_refinement 'SHELXL-2014/7 (Sheldrick, 2014)'
_diffrn_ambient_temperature 150(2)
_diffrn_measured_fraction_theta_full 0.999
_diffrn_measured_fraction_theta_max 0.999
_diffrn_measurement_device_type 'Bruker APEX-II CCD'
_diffrn_measurement_method '\f and \w scans'
_diffrn_radiation_type MoK\a
_diffrn_radiation_wavelength 0.71073
_diffrn_reflns_av_R_equivalents 0.1205
_diffrn_reflns_av_unetI/netI 0.0371
_diffrn_reflns_Laue_measured_fraction_full 0.999
_diffrn_reflns_Laue_measured_fraction_max 0.999
_diffrn_reflns_limit_h_max 11
_diffrn_reflns_limit_h_min -11
_diffrn_reflns_limit_k_max 18
_diffrn_reflns_limit_k_min -18
_diffrn_reflns_limit_l_max 32
_diffrn_reflns_limit_l_min -32
_diffrn_reflns_number 147573
_diffrn_reflns_point_group_measured_fraction_full 0.999
_diffrn_reflns_point_group_measured_fraction_max 0.999
_diffrn_reflns_theta_full 25.069
_diffrn_reflns_theta_max 25.069
_diffrn_reflns_theta_min 2.301
_exptl_absorpt_coefficient_mu 2.245
_exptl_absorpt_correction_type multi-scan
_exptl_absorpt_process_details 'SADABS V2014/5 (Bruker AXS Inc.)'
_exptl_crystal_colour orange
_exptl_crystal_density_diffrn 1.875
_exptl_crystal_density_method 'not measured'
_exptl_crystal_description block
_exptl_crystal_F_000 2144
_exptl_crystal_size_max 0.273
_exptl_crystal_size_mid 0.230
_exptl_crystal_size_min 0.082
_exptl_transmission_factor_max 0.7458
_exptl_transmission_factor_min 0.6394
_refine_diff_density_max 1.457
_refine_diff_density_min -2.442
_refine_diff_density_rms 0.119
_refine_ls_extinction_method none
_refine_ls_goodness_of_fit_ref 1.059
_refine_ls_hydrogen_treatment mixed
_refine_ls_matrix_type full
_refine_ls_number_parameters 577
_refine_ls_number_reflns 6860
_refine_ls_number_restraints 59
_refine_ls_restrained_S_all 1.443
_refine_ls_R_factor_all 0.0686
_refine_ls_R_factor_gt 0.0468
_refine_ls_shift/su_max 0.010
_refine_ls_shift/su_mean 0.000
_refine_ls_structure_factor_coef Fsqd
_refine_ls_weighting_details 'w=1/[\s^2^(Fo^2^)+(0.0288P)^2^+26.6199P] where P=(Fo^2^+2Fc^2^)/3'
_refine_ls_weighting_scheme calc
_refine_ls_wR_factor_gt 0.0922
_refine_ls_wR_factor_ref 0.1001
_reflns_Friedel_coverage 0.000
_reflns_number_gt 5423
_reflns_number_total 6860
_reflns_threshold_expression 'I > 2\s(I)'
_cod_data_source_file c6ce00729e2.cif
_cod_data_source_block shelx
_cod_depositor_comments 'Adding full bibliography for 7225145--7225147.cif.'
_cod_database_code 7225145
_shelx_shelxl_version_number 2014/7
_shelx_space_group_comment
;
The symmetry employed for this shelxl refinement is uniquely defined
by the following loop, which should always be used as a source of
symmetry information in preference to the above space-group names.
They are only intended as comments.
;

loop_
_space_group_symop_operation_xyz
'x, y, z'
'-x+1/2, y+1/2, -z+1/2'
'-x, -y, -z'
'x-1/2, -y-1/2, z-1/2'

loop_
_atom_site_label
_atom_site_type_symbol
_atom_site_fract_x
_atom_site_fract_y
_atom_site_fract_z
_atom_site_U_iso_or_equiv
_atom_site_adp_type
_atom_site_occupancy
_atom_site_site_symmetry_order
_atom_site_calc_flag
_atom_site_refinement_flags_posn
_atom_site_refinement_flags_adp
_atom_site_refinement_flags_occupancy
_atom_site_disorder_assembly
_atom_site_disorder_group
Gd1 Gd 0.39946(3) 0.72453(2) 0.63212(2) 0.02228(10) Uani 1 1 d . . . . .
Co1 Co 0.46579(8) 0.76837(6) 0.50881(3) 0.02320(19) Uani 1 1 d . . . . .
O2 O 0.4958(4) 0.6720(3) 0.56002(14) 0.0249(9) Uani 1 1 d . . . . .
O9 O 0.2359(4) 0.7431(3) 0.50375(15) 0.0274(10) Uani 1 1 d . . . . .
O10 O 0.1909(4) 0.7266(3) 0.58405(15) 0.0304(10) Uani 1 1 d . . . . .
O5 O 0.6005(4) 0.8130(3) 0.66063(14) 0.0270(9) Uani 1 1 d . . . . .
O1 O 0.4253(4) 0.8405(3) 0.57055(14) 0.0253(9) Uani 1 1 d . . . . .
O3 O 0.3118(4) 0.8780(3) 0.65379(15) 0.0311(10) Uani 1 1 d . . . . .
O6 O 0.4573(4) 0.7003(3) 0.71970(16) 0.0343(11) Uani 1 1 d . . . . .
O8 O 0.3143(4) 0.5765(3) 0.64024(15) 0.0298(10) Uani 1 1 d . . . . .
O4 O 0.6226(4) 0.6108(3) 0.63758(15) 0.0321(10) Uani 1 1 d . . . . .
N3 N -0.2969(5) 0.7839(3) 0.51263(16) 0.0205(10) Uani 1 1 d . . . . .
O7 O 0.1932(4) 0.7254(3) 0.68623(16) 0.0344(10) Uani 1 1 d . . . . .
F12 F 0.1807(6) 0.4230(3) 0.60922(16) 0.0730(16) Uani 1 1 d . . . . .
C31 C -0.0034(6) 0.7565(4) 0.5298(2) 0.0206(13) Uani 1 1 d . . . . .
F6 F 0.3665(6) 0.6965(4) 0.81508(17) 0.0806(17) Uani 1 1 d . . . . .
F4 F 0.5648(6) 0.7478(4) 0.84050(15) 0.0759(16) Uani 1 1 d . . . . .
N1 N 0.4212(5) 0.8731(4) 0.46406(19) 0.0293(12) Uani 1 1 d . . . . .
F5 F 0.5584(6) 0.6218(3) 0.80749(16) 0.0764(16) Uani 1 1 d . . . . .
F10 F 0.3246(7) 0.4034(3) 0.6700(2) 0.0856(17) Uani 1 1 d . . . . .
F3 F 0.8297(6) 0.9334(4) 0.7353(2) 0.0898(19) Uani 1 1 d . . . . .
C17 C 0.5909(6) 0.6087(4) 0.5522(2) 0.0239(13) Uani 1 1 d . . . . .
F11 F 0.0989(6) 0.4063(3) 0.68129(19) 0.0846(19) Uani 1 1 d . . . . .
N2 N 0.4932(5) 0.6805(4) 0.45238(18) 0.0277(12) Uani 1 1 d . . . . .
C30 C 0.1553(6) 0.7404(4) 0.5398(2) 0.0231(13) Uani 1 1 d . . . . .
C33 C -0.2080(6) 0.7602(4) 0.4765(2) 0.0251(13) Uani 1 1 d . . . . .
H33 H -0.2485 0.7515 0.4445 0.030 Uiso 1 1 calc R U . . .
F1 F 0.8231(7) 0.9209(4) 0.6586(2) 0.109(3) Uani 1 1 d . . . . .
C18 C 0.6642(6) 0.5744(4) 0.5933(2) 0.0274(14) Uani 1 1 d . . . . .
C34 C -0.0921(6) 0.7825(4) 0.5673(2) 0.0257(13) Uani 1 1 d . . . . .
H34 H -0.0540 0.7908 0.5997 0.031 Uiso 1 1 calc R U . . .
C5 C 0.2662(6) 0.9285(4) 0.6142(2) 0.0286(14) Uani 1 1 d . . . . .
C15 C 0.7218(7) 0.5077(4) 0.5014(3) 0.0345(16) Uani 1 1 d . . . . .
H15 H 0.7392 0.4827 0.4701 0.041 Uiso 1 1 calc R U . . .
C16 C 0.6217(6) 0.5757(4) 0.5052(2) 0.0280(14) Uani 1 1 d . . . . .
F2 F 0.6666(7) 0.9935(4) 0.6945(3) 0.109(2) Uani 1 1 d . . . . .
C28 C 0.2168(7) 0.5412(4) 0.6642(2) 0.0296(15) Uani 1 1 d . . . . .
C4 C 0.3319(6) 0.9057(4) 0.5697(2) 0.0275(14) Uani 1 1 d . . . . .
C14 C 0.7952(7) 0.4767(5) 0.5422(3) 0.0417(17) Uani 1 1 d . . . . .
H14 H 0.8655 0.4323 0.5387 0.050 Uiso 1 1 calc R U . . .
C32 C -0.0638(6) 0.7478(4) 0.4830(2) 0.0235(13) Uani 1 1 d . . . . .
H32 H -0.0055 0.7334 0.4559 0.028 Uiso 1 1 calc R U . . .
C35 C -0.2367(6) 0.7962(4) 0.5572(2) 0.0269(14) Uani 1 1 d . . . . .
H35 H -0.2960 0.8152 0.5831 0.032 Uiso 1 1 calc R U . . .
C21 C 0.6473(6) 0.8421(4) 0.7008(2) 0.0293(15) Uani 1 1 d . . . . .
C27 C 0.1216(7) 0.5780(5) 0.6966(2) 0.0358(16) Uani 1 1 d . . . . .
H27 H 0.0566 0.5415 0.7135 0.043 Uiso 1 1 calc R U . . .
C23 C 0.5248(7) 0.7400(5) 0.7530(2) 0.0318(16) Uani 1 1 d . . . . .
C3 C 0.2901(7) 0.9525(4) 0.5271(2) 0.0323(15) Uani 1 1 d . . . . .
C22 C 0.6156(7) 0.8105(5) 0.7481(2) 0.0353(16) Uani 1 1 d . . . . .
H22 H 0.6565 0.8376 0.7765 0.042 Uiso 1 1 calc R U . . .
C12 C 0.5528(7) 0.6064(5) 0.4592(2) 0.0329(16) Uani 1 1 d . . . . .
C19 C 0.7667(7) 0.5102(4) 0.5889(3) 0.0359(16) Uani 1 1 d . . . . .
H19 H 0.8173 0.4890 0.6172 0.043 Uiso 1 1 calc R U . . .
C7 C 0.3450(7) 0.9367(5) 0.4780(3) 0.0321(16) Uani 1 1 d . . . . .
C26 C 0.1185(7) 0.6679(5) 0.7050(3) 0.0375(17) Uani 1 1 d . . . . .
C6 C 0.1623(7) 0.9921(4) 0.6168(3) 0.0393(17) Uani 1 1 d . . . . .
H6 H 0.1184 1.0045 0.6473 0.047 Uiso 1 1 calc R U . . .
C2 C 0.1857(8) 1.0184(4) 0.5308(3) 0.0429(18) Uani 1 1 d . . . . .
H2 H 0.1584 1.0504 0.5021 0.051 Uiso 1 1 calc R U . . .
C8 C 0.2678(8) 0.9079(5) 0.7015(2) 0.0434(18) Uani 1 1 d . . . . .
H8A H 0.3092 0.9656 0.7080 0.065 Uiso 1 1 calc R U . . .
H8B H 0.3018 0.8669 0.7268 0.065 Uiso 1 1 calc R U . . .
H8C H 0.1626 0.9116 0.7020 0.065 Uiso 1 1 calc R U . . .
C20 C 0.7441(8) 0.9210(5) 0.6967(3) 0.0424(18) Uani 1 1 d . . . . .
C29 C 0.2046(9) 0.4430(5) 0.6564(3) 0.050(2) Uani 1 1 d . . . . .
C1 C 0.1220(8) 1.0379(5) 0.5747(3) 0.049(2) Uani 1 1 d . . . . .
H1 H 0.0511 1.0824 0.5762 0.058 Uiso 1 1 calc R U . . .
C9 C 0.4534(9) 0.8661(5) 0.4119(3) 0.0472(19) Uani 1 1 d D . . . .
H9A H 0.5583 0.8594 0.4074 0.057 Uiso 1 1 calc R U . A 1
H9B H 0.4205 0.9189 0.3939 0.057 Uiso 1 1 calc R U . A 1
C11 C 0.4400(9) 0.7000(5) 0.4016(3) 0.050(2) Uani 1 1 d D . . . .
H11A H 0.5219 0.6940 0.3791 0.060 Uiso 1 1 calc R U . B 1
H11B H 0.3684 0.6549 0.3921 0.060 Uiso 1 1 calc R U . B 1
C24 C 0.5034(9) 0.7013(5) 0.8046(2) 0.047(2) Uani 1 1 d . . . . .
C13 C 0.6629(12) 0.5606(6) 0.6809(3) 0.079(3) Uani 1 1 d . . . . .
H13A H 0.6406 0.4989 0.6751 0.118 Uiso 1 1 calc R U . . .
H13B H 0.6089 0.5815 0.7091 0.118 Uiso 1 1 calc R U . . .
H13C H 0.7662 0.5672 0.6877 0.118 Uiso 1 1 calc R U . . .
C10A C 0.3736(12) 0.7862(6) 0.3928(4) 0.044(4) Uani 0.72(2) 1 d D . P C 1
H10A H 0.2773 0.7858 0.4077 0.053 Uiso 0.72(2) 1 calc R U P C 1
H10B H 0.3586 0.7932 0.3568 0.053 Uiso 0.72(2) 1 calc R U P C 1
C10B C 0.479(3) 0.7863(8) 0.3827(7) 0.038(9) Uani 0.28(2) 1 d D . P C 2
H10C H 0.4282 0.7938 0.3506 0.045 Uiso 0.28(2) 1 calc R U P C 2
H10D H 0.5834 0.7846 0.3758 0.045 Uiso 0.28(2) 1 calc R U P C 2
C101 C 0.0121(11) 0.6995(7) 0.7388(4) 0.099(3) Uani 1 1 d D U . . .
F7A F 0.060(2) 0.6790(13) 0.7860(7) 0.0999(19) Uani 0.244(6) 1 d D U P D 1
F8A F -0.1207(17) 0.6983(13) 0.7520(7) 0.0999(19) Uani 0.244(6) 1 d D U P D 1
F9A F -0.020(2) 0.7878(10) 0.7399(8) 0.0999(19) Uani 0.244(6) 1 d D U P D 1
F7B F 0.0442(9) 0.7667(6) 0.7647(3) 0.0999(19) Uani 0.756(6) 1 d D U P D 2
F8B F -0.0689(9) 0.6439(6) 0.7607(3) 0.0999(19) Uani 0.756(6) 1 d D U P D 2
F9B F -0.1005(9) 0.7320(6) 0.7071(3) 0.0999(19) Uani 0.756(6) 1 d D U P D 2
H21 H 0.565(6) 0.569(4) 0.434(2) 0.025(17) Uiso 1 1 d . . . . .
H20 H 0.320(7) 0.977(5) 0.459(3) 0.04(2) Uiso 1 1 d . . . . .

loop_
_atom_site_aniso_label
_atom_site_aniso_U_11
_atom_site_aniso_U_22
_atom_site_aniso_U_33
_atom_site_aniso_U_23
_atom_site_aniso_U_13
_atom_site_aniso_U_12
Gd1 0.01733(15) 0.02837(16) 0.02110(15) 0.00358(14) -0.00088(10) -0.00106(14)
Co1 0.0151(4) 0.0324(5) 0.0221(4) 0.0055(4) 0.0000(3) 0.0000(4)
O2 0.019(2) 0.032(2) 0.024(2) 0.0035(18) 0.0019(17) 0.0018(18)
O9 0.015(2) 0.037(3) 0.030(2) -0.0021(19) -0.0012(18) -0.0010(17)
O10 0.020(2) 0.043(3) 0.028(2) 0.006(2) -0.0045(17) -0.003(2)
O5 0.022(2) 0.040(3) 0.019(2) -0.0016(19) 0.0010(17) -0.0027(19)
O1 0.019(2) 0.030(2) 0.027(2) 0.0020(18) -0.0024(17) 0.0023(18)
O3 0.029(2) 0.034(3) 0.031(2) -0.002(2) 0.0015(19) 0.003(2)
O6 0.027(2) 0.045(3) 0.030(2) 0.006(2) 0.0008(19) -0.001(2)
O8 0.031(2) 0.035(3) 0.023(2) 0.0033(19) 0.0006(19) -0.006(2)
O4 0.032(2) 0.037(3) 0.027(2) -0.004(2) -0.0072(19) 0.010(2)
N3 0.014(2) 0.027(3) 0.021(2) 0.000(2) 0.0001(19) -0.001(2)
O7 0.028(2) 0.036(3) 0.039(3) 0.004(2) 0.0052(19) 0.002(2)
F12 0.106(4) 0.072(3) 0.042(3) -0.022(2) 0.025(3) -0.043(3)
C31 0.014(3) 0.023(3) 0.025(3) 0.002(2) -0.003(2) -0.003(2)
F6 0.071(4) 0.120(5) 0.052(3) 0.035(3) 0.032(3) 0.020(3)
F4 0.112(4) 0.091(4) 0.025(2) 0.003(2) -0.005(3) 0.020(3)
N1 0.019(3) 0.039(3) 0.030(3) 0.011(2) 0.002(2) -0.001(2)
F5 0.125(5) 0.064(3) 0.041(3) 0.021(2) 0.014(3) 0.039(3)
F10 0.115(5) 0.035(3) 0.106(5) 0.012(3) -0.002(4) 0.010(3)
F3 0.108(4) 0.087(4) 0.073(4) -0.013(3) -0.035(3) -0.045(4)
C17 0.018(3) 0.023(3) 0.030(3) 0.000(3) -0.001(3) -0.002(2)
F11 0.134(5) 0.050(3) 0.072(3) -0.019(3) 0.066(3) -0.049(3)
N2 0.019(3) 0.039(3) 0.025(3) -0.001(2) 0.001(2) -0.004(2)
C30 0.016(3) 0.025(3) 0.028(3) 0.000(3) 0.001(3) -0.002(2)
C33 0.020(3) 0.032(3) 0.024(3) -0.002(3) -0.003(2) -0.005(3)
F1 0.112(5) 0.129(5) 0.088(4) -0.060(4) 0.056(4) -0.093(4)
C18 0.020(3) 0.028(3) 0.033(4) -0.005(3) -0.002(3) -0.004(3)
C34 0.022(3) 0.035(4) 0.020(3) -0.001(3) 0.000(2) -0.002(3)
C5 0.027(3) 0.026(3) 0.033(4) 0.003(3) 0.001(3) -0.003(3)
C15 0.035(4) 0.033(4) 0.036(4) -0.005(3) 0.010(3) 0.006(3)
C16 0.024(3) 0.031(4) 0.029(3) 0.000(3) 0.005(3) -0.006(3)
F2 0.085(4) 0.049(3) 0.193(7) 0.022(4) 0.005(4) -0.001(3)
C28 0.030(4) 0.039(4) 0.020(3) 0.006(3) 0.002(3) -0.006(3)
C4 0.019(3) 0.022(3) 0.042(4) 0.008(3) 0.002(3) -0.005(3)
C14 0.037(4) 0.040(4) 0.048(4) -0.002(3) 0.002(3) 0.011(3)
C32 0.018(3) 0.030(3) 0.022(3) -0.001(2) 0.002(2) -0.005(2)
C35 0.019(3) 0.033(4) 0.028(3) 0.000(3) 0.000(2) -0.002(3)
C21 0.021(3) 0.040(4) 0.027(3) -0.011(3) -0.002(3) 0.009(3)
C27 0.030(4) 0.042(4) 0.036(4) 0.006(3) 0.007(3) -0.011(3)
C23 0.027(3) 0.047(4) 0.021(3) 0.007(3) 0.001(3) 0.021(3)
C3 0.025(3) 0.032(4) 0.039(4) 0.007(3) 0.002(3) -0.001(3)
C22 0.027(3) 0.056(5) 0.023(3) -0.012(3) -0.002(3) 0.006(3)
C12 0.035(4) 0.036(4) 0.028(4) -0.007(3) 0.008(3) -0.006(3)
C19 0.032(4) 0.035(4) 0.040(4) 0.003(3) -0.006(3) 0.006(3)
C7 0.023(3) 0.036(4) 0.037(4) 0.018(3) -0.005(3) 0.001(3)
C26 0.021(3) 0.048(5) 0.044(4) 0.004(4) 0.009(3) 0.003(3)
C6 0.041(4) 0.027(4) 0.051(4) 0.006(3) 0.012(3) 0.005(3)
C2 0.043(4) 0.027(4) 0.059(5) 0.016(3) 0.003(4) 0.003(3)
C8 0.044(4) 0.054(5) 0.033(4) -0.011(3) 0.006(3) 0.011(4)
C20 0.036(4) 0.049(5) 0.042(4) -0.016(4) -0.001(3) -0.008(4)
C29 0.068(6) 0.046(5) 0.034(4) 0.004(4) 0.016(4) -0.021(4)
C1 0.049(5) 0.033(4) 0.064(5) 0.010(4) 0.018(4) 0.017(4)
C9 0.058(5) 0.053(5) 0.031(4) 0.009(4) 0.004(4) 0.013(4)
C11 0.065(5) 0.055(5) 0.030(4) 0.006(3) -0.012(4) -0.009(4)
C24 0.057(5) 0.062(5) 0.023(4) 0.005(3) 0.005(3) 0.025(4)
C13 0.125(9) 0.076(7) 0.035(5) -0.010(4) -0.026(5) 0.053(6)
C10A 0.038(8) 0.067(8) 0.028(5) 0.003(5) -0.008(5) 0.015(6)
C10B 0.030(18) 0.061(19) 0.022(12) 0.009(12) -0.005(10) 0.025(13)
C101 0.076(6) 0.077(6) 0.147(9) 0.008(6) 0.058(6) 0.007(5)
F7A 0.091(3) 0.094(3) 0.117(4) -0.026(3) 0.075(3) -0.006(3)
F8A 0.091(3) 0.094(3) 0.117(4) -0.026(3) 0.075(3) -0.006(3)
F9A 0.091(3) 0.094(3) 0.117(4) -0.026(3) 0.075(3) -0.006(3)
F7B 0.091(3) 0.094(3) 0.117(4) -0.026(3) 0.075(3) -0.006(3)
F8B 0.091(3) 0.094(3) 0.117(4) -0.026(3) 0.075(3) -0.006(3)
F9B 0.091(3) 0.094(3) 0.117(4) -0.026(3) 0.075(3) -0.006(3)

loop_
_atom_type_symbol
_atom_type_description
_atom_type_scat_dispersion_real
_atom_type_scat_dispersion_imag
_atom_type_scat_source
C C 0.0033 0.0016 'International Tables Vol C Tables 4.2.6.8 and 6.1.1.4'
H H 0.0000 0.0000 'International Tables Vol C Tables 4.2.6.8 and 6.1.1.4'
N N 0.0061 0.0033 'International Tables Vol C Tables 4.2.6.8 and 6.1.1.4'
O O 0.0106 0.0060 'International Tables Vol C Tables 4.2.6.8 and 6.1.1.4'
F F 0.0171 0.0103 'International Tables Vol C Tables 4.2.6.8 and 6.1.1.4'
Co Co 0.3494 0.9721 'International Tables Vol C Tables 4.2.6.8 and 6.1.1.4'
Gd Gd -0.1653 3.9035 'International Tables Vol C Tables 4.2.6.8 and 6.1.1.4'

loop_
_geom_angle_atom_site_label_1
_geom_angle_atom_site_label_2
_geom_angle_atom_site_label_3
_geom_angle
_geom_angle_site_symmetry_1
_geom_angle_site_symmetry_3
O10 Gd1 O2 82.10(14) . .
O10 Gd1 O8 78.00(15) . .
O2 Gd1 O8 83.29(14) . .
O10 Gd1 O5 143.48(15) . .
O2 Gd1 O5 98.94(13) . .
O8 Gd1 O5 138.51(14) . .
O10 Gd1 O7 71.33(14) . .
O2 Gd1 O7 146.53(14) . .
O8 Gd1 O7 71.77(15) . .
O5 Gd1 O7 114.53(14) . .
O10 Gd1 O6 135.37(14) . .
O2 Gd1 O6 133.27(14) . .
O8 Gd1 O6 80.47(14) . .
O5 Gd1 O6 67.94(14) . .
O7 Gd1 O6 64.92(14) . .
O10 Gd1 O1 72.51(14) . .
O2 Gd1 O1 68.38(14) . .
O8 Gd1 O1 141.23(13) . .
O5 Gd1 O1 74.07(13) . .
O7 Gd1 O1 119.71(14) . .
O6 Gd1 O1 138.28(14) . .
O10 Gd1 O3 81.40(15) . .
O2 Gd1 O3 130.14(14) . .
O8 Gd1 O3 137.37(14) . .
O5 Gd1 O3 70.07(14) . .
O7 Gd1 O3 66.37(14) . .
O6 Gd1 O3 88.92(14) . .
O1 Gd1 O3 61.81(13) . .
O10 Gd1 O4 132.07(14) . .
O2 Gd1 O4 60.83(13) . .
O8 Gd1 O4 69.02(14) . .
O5 Gd1 O4 76.06(14) . .
O7 Gd1 O4 125.48(14) . .
O6 Gd1 O4 72.44(13) . .
O1 Gd1 O4 114.64(13) . .
O3 Gd1 O4 145.56(13) . .
O10 Gd1 Co1 67.59(10) . .
O2 Gd1 Co1 34.39(10) . .
O8 Gd1 Co1 109.53(10) . .
O5 Gd1 Co1 92.72(9) . .
O7 Gd1 Co1 137.34(10) . .
O6 Gd1 Co1 157.04(10) . .
O1 Gd1 Co1 35.31(9) . .
O3 Gd1 Co1 96.14(10) . .
O4 Gd1 Co1 91.47(9) . .
O2 Co1 O1 81.91(16) . .
O2 Co1 N1 172.79(19) . .
O1 Co1 N1 91.34(19) . .
O2 Co1 N2 90.86(19) . .
O1 Co1 N2 171.41(19) . .
N1 Co1 N2 95.7(2) . .
O2 Co1 O9 91.92(15) . .
O1 Co1 O9 87.15(15) . .
N1 Co1 O9 85.20(18) . .
N2 Co1 O9 88.48(17) . .
O2 Co1 N3 85.69(16) . 1_655
O1 Co1 N3 95.96(16) . 1_655
N1 Co1 N3 97.57(19) . 1_655
N2 Co1 N3 88.07(18) . 1_655
O9 Co1 N3 175.78(17) . 1_655
O2 Co1 Gd1 39.76(11) . .
O1 Co1 Gd1 43.84(11) . .
N1 Co1 Gd1 133.07(15) . .
N2 Co1 Gd1 128.00(15) . .
O9 Co1 Gd1 80.32(11) . .
N3 Co1 Gd1 99.93(12) 1_655 .
C17 O2 Co1 119.9(3) . .
C17 O2 Gd1 131.2(3) . .
Co1 O2 Gd1 105.85(17) . .
C30 O9 Co1 124.3(4) . .
C30 O10 Gd1 137.8(4) . .
C21 O5 Gd1 137.0(4) . .
C4 O1 Co1 121.7(4) . .
C4 O1 Gd1 119.0(3) . .
Co1 O1 Gd1 100.85(16) . .
C5 O3 C8 115.5(5) . .
C5 O3 Gd1 115.4(3) . .
C8 O3 Gd1 126.6(4) . .
C23 O6 Gd1 136.3(4) . .
C28 O8 Gd1 134.2(4) . .
C18 O4 C13 114.6(5) . .
C18 O4 Gd1 116.0(3) . .
C13 O4 Gd1 124.8(4) . .
C35 N3 C33 116.5(5) . .
C35 N3 Co1 117.0(4) . 1_455
C33 N3 Co1 124.2(4) . 1_455
C26 O7 Gd1 134.3(4) . .
C34 C31 C32 117.8(5) . .
C34 C31 C30 120.7(5) . .
C32 C31 C30 121.5(5) . .
C7 N1 C9 118.3(6) . .
C7 N1 Co1 122.2(5) . .
C9 N1 Co1 118.3(4) . .
O2 C17 C18 117.4(5) . .
O2 C17 C16 123.8(5) . .
C18 C17 C16 118.9(6) . .
C12 N2 C11 116.7(6) . .
C12 N2 Co1 122.3(4) . .
C11 N2 Co1 121.0(4) . .
O9 C30 O10 127.2(5) . .
O9 C30 C31 117.1(5) . .
O10 C30 C31 115.7(5) . .
N3 C33 C32 124.2(5) . .
N3 C33 H33 117.9 . .
C32 C33 H33 117.9 . .
C19 C18 O4 124.7(6) . .
C19 C18 C17 121.7(6) . .
O4 C18 C17 113.6(5) . .
C35 C34 C31 119.4(5) . .
C35 C34 H34 120.3 . .
C31 C34 H34 120.3 . .
C6 C5 O3 124.1(6) . .
C6 C5 C4 122.5(6) . .
O3 C5 C4 113.3(5) . .
C14 C15 C16 121.2(6) . .
C14 C15 H15 119.4 . .
C16 C15 H15 119.4 . .
C15 C16 C17 118.9(6) . .
C15 C16 C12 117.0(6) . .
C17 C16 C12 124.1(6) . .
O8 C28 C27 129.4(6) . .
O8 C28 C29 114.1(6) . .
C27 C28 C29 116.5(6) . .
O1 C4 C5 118.0(5) . .
O1 C4 C3 124.6(6) . .
C5 C4 C3 117.4(6) . .
C15 C14 C19 120.2(6) . .
C15 C14 H14 119.9 . .
C19 C14 H14 119.9 . .
C33 C32 C31 119.0(5) . .
C33 C32 H32 120.5 . .
C31 C32 H32 120.5 . .
N3 C35 C34 123.1(5) . .
N3 C35 H35 118.5 . .
C34 C35 H35 118.5 . .
O5 C21 C22 126.6(6) . .
O5 C21 C20 114.7(6) . .
C22 C21 C20 118.7(6) . .
C28 C27 C26 121.5(6) . .
C28 C27 H27 119.2 . .
C26 C27 H27 119.2 . .
O6 C23 C22 127.8(6) . .
O6 C23 C24 113.4(6) . .
C22 C23 C24 118.8(6) . .
C2 C3 C4 119.0(6) . .
C2 C3 C7 116.2(6) . .
C4 C3 C7 124.8(6) . .
C23 C22 C21 119.9(6) . .
C23 C22 H22 120.0 . .
C21 C22 H22 120.0 . .
N2 C12 C16 126.1(6) . .
N2 C12 H21 121(4) . .
C16 C12 H21 112(4) . .
C18 C19 C14 119.2(6) . .
C18 C19 H19 120.4 . .
C14 C19 H19 120.4 . .
N1 C7 C3 127.6(6) . .
N1 C7 H20 122(5) . .
C3 C7 H20 110(5) . .
O7 C26 C27 128.4(6) . .
O7 C26 C101 114.8(7) . .
C27 C26 C101 116.8(7) . .
C5 C6 C1 119.7(7) . .
C5 C6 H6 120.2 . .
C1 C6 H6 120.2 . .
C1 C2 C3 122.0(7) . .
C1 C2 H2 119.0 . .
C3 C2 H2 119.0 . .
O3 C8 H8A 109.5 . .
O3 C8 H8B 109.5 . .
H8A C8 H8B 109.5 . .
O3 C8 H8C 109.5 . .
H8A C8 H8C 109.5 . .
H8B C8 H8C 109.5 . .
F1 C20 F3 107.2(6) . .
F1 C20 F2 106.6(8) . .
F3 C20 F2 103.5(7) . .
F1 C20 C21 114.3(6) . .
F3 C20 C21 114.0(7) . .
F2 C20 C21 110.5(6) . .
F10 C29 F12 106.7(7) . .
F10 C29 F11 107.0(7) . .
F12 C29 F11 106.4(6) . .
F10 C29 C28 110.9(6) . .
F12 C29 C28 111.8(6) . .
F11 C29 C28 113.6(6) . .
C2 C1 C6 119.4(7) . .
C2 C1 H1 120.3 . .
C6 C1 H1 120.3 . .
N1 C9 C10B 128.2(9) . .
N1 C9 C10A 106.3(7) . .
N1 C9 H9A 110.5 . .
C10A C9 H9A 110.5 . .
N1 C9 H9B 110.5 . .
C10A C9 H9B 110.5 . .
H9A C9 H9B 108.7 . .
C10B C11 N2 115.2(10) . .
C10A C11 N2 117.4(7) . .
C10A C11 H11A 108.0 . .
N2 C11 H11A 108.0 . .
C10A C11 H11B 108.0 . .
N2 C11 H11B 108.0 . .
H11A C11 H11B 107.2 . .
F6 C24 F5 108.1(7) . .
F6 C24 F4 105.9(6) . .
F5 C24 F4 107.0(6) . .
F6 C24 C23 111.4(6) . .
F5 C24 C23 110.6(6) . .
F4 C24 C23 113.6(7) . .
O4 C13 H13A 109.5 . .
O4 C13 H13B 109.5 . .
H13A C13 H13B 109.5 . .
O4 C13 H13C 109.5 . .
H13A C13 H13C 109.5 . .
H13B C13 H13C 109.5 . .
C11 C10A C9 118.0(7) . .
C11 C10A H10A 107.8 . .
C9 C10A H10A 107.8 . .
C11 C10A H10B 107.8 . .
C9 C10A H10B 107.8 . .
H10A C10A H10B 107.2 . .
C11 C10B C9 121.0(13) . .
C11 C10B H10C 107.1 . .
C9 C10B H10C 107.1 . .
C11 C10B H10D 107.1 . .
C9 C10B H10D 107.1 . .
H10C C10B H10D 106.8 . .
F7B C101 F8B 114.2(10) . .
F8A C101 F7A 91.8(13) . .
F8A C101 F9A 78.4(13) . .
F7A C101 F9A 105.5(14) . .
F7B C101 F9B 102.0(9) . .
F8B C101 F9B 94.7(8) . .
F7B C101 C26 117.6(8) . .
F8B C101 C26 119.0(9) . .
F8A C101 C26 147.1(13) . .
F7A C101 C26 107.5(12) . .
F9A C101 C26 119.5(12) . .
F9B C101 C26 103.7(8) . .
C101 F8A F9A 53.3(8) . .
C101 F9A F8A 48.3(8) . .

loop_
_geom_bond_atom_site_label_1
_geom_bond_atom_site_label_2
_geom_bond_distance
_geom_bond_site_symmetry_2
Gd1 O10 2.314(4) .
Gd1 O2 2.316(4) .
Gd1 O8 2.417(4) .
Gd1 O5 2.423(4) .
Gd1 O7 2.440(4) .
Gd1 O6 2.455(4) .
Gd1 O1 2.456(4) .
Gd1 O3 2.564(4) .
Gd1 O4 2.713(4) .
Gd1 Co1 3.4830(9) .
Co1 O2 2.045(4) .
Co1 O1 2.050(4) .
Co1 N1 2.051(5) .
Co1 N2 2.061(5) .
Co1 O9 2.173(4) .
Co1 N3 2.219(4) 1_655
O2 C17 1.333(7) .
O9 C30 1.245(7) .
O10 C30 1.258(7) .
O5 C21 1.249(7) .
O1 C4 1.325(7) .
O3 C5 1.384(7) .
O3 C8 1.441(7) .
O6 C23 1.248(8) .
O8 C28 1.250(7) .
O4 C18 1.388(7) .
O4 C13 1.448(9) .
N3 C35 1.335(7) .
N3 C33 1.346(7) .
N3 Co1 2.219(4) 1_455
O7 C26 1.239(8) .
F12 C29 1.330(8) .
C31 C34 1.383(8) .
C31 C32 1.384(8) .
C31 C30 1.514(7) .
F6 C24 1.312(9) .
F4 C24 1.326(9) .
N1 C7 1.269(9) .
N1 C9 1.459(8) .
F5 C24 1.325(8) .
F10 C29 1.316(10) .
F3 C20 1.316(8) .
C17 C18 1.399(8) .
C17 C16 1.407(8) .
F11 C29 1.330(8) .
N2 C12 1.276(9) .
N2 C11 1.485(8) .
C33 C32 1.363(8) .
C33 H33 0.9500 .
F1 C20 1.281(8) .
C18 C19 1.377(9) .
C34 C35 1.382(8) .
C34 H34 0.9500 .
C5 C6 1.376(9) .
C5 C4 1.409(9) .
C15 C14 1.373(9) .
C15 C16 1.403(9) .
C15 H15 0.9500 .
C16 C12 1.469(9) .
F2 C20 1.327(9) .
C28 C27 1.382(9) .
C28 C29 1.526(10) .
C4 C3 1.410(9) .
C14 C19 1.398(10) .
C14 H14 0.9500 .
C32 H32 0.9500 .
C35 H35 0.9500 .
C21 C22 1.409(9) .
C21 C20 1.513(10) .
C27 C26 1.399(10) .
C27 H27 0.9500 .
C23 C22 1.380(10) .
C23 C24 1.539(9) .
C3 C2 1.407(9) .
C3 C7 1.456(9) .
C22 H22 0.9500 .
C12 H21 0.90(6) .
C19 H19 0.9500 .
C7 H20 0.84(7) .
C26 C101 1.448(12) .
C6 C1 1.387(10) .
C6 H6 0.9500 .
C2 C1 1.376(10) .
C2 H2 0.9500 .
C8 H8A 0.9800 .
C8 H8B 0.9800 .
C8 H8C 0.9800 .
C1 H1 0.9500 .
C9 C10B 1.481(14) .
C9 C10A 1.518(11) .
C9 H9A 0.9900 .
C9 H9B 0.9900 .
C11 C10B 1.469(14) .
C11 C10A 1.477(10) .
C11 H11A 0.9900 .
C11 H11B 0.9900 .
C13 H13A 0.9800 .
C13 H13B 0.9800 .
C13 H13C 0.9800 .
C10A H10A 0.9900 .
C10A H10B 0.9900 .
C10B H10C 0.9900 .
C10B H10D 0.9900 .
C101 F7B 1.279(11) .
C101 F8B 1.292(12) .
C101 F8A 1.292(15) .
C101 F7A 1.384(15) .
C101 F9A 1.388(16) .
C101 F9B 1.431(11) .
F8A F9A 1.70(2) .
